data_4083826
loop_
_publ_author_name
'Agapie, Theodor'
'Day, Michael W.'
'Henling, Lawrence M.'
'Labinger, Jay A.'
'Bercaw, John E.'

_publ_section_title
;
 A Chromium-Diphosphine System for Catalytic Ethylene
 Trimerization:&#x00A0; Synthetic and Structural Studies of Chromium
 Complexes with a Nitrogen-Bridged Diphosphine Ligand
 withortho-Methoxyaryl Substituents
;
_journal_issue 11
_journal_name_full Organometallics
_journal_page_first 2733
_journal_paper_doi 10.1021/om050605+
_journal_volume 25
_journal_year 2006
_chemical_formula_sum 'C30 H33 Cl2 Cr I3 N O4 P2'
_chemical_formula_weight 1037.11
_chemical_name_systematic
; 
 ? 
;
_space_group_IT_number 14
_symmetry_cell_setting monoclinic
_symmetry_space_group_name_Hall '-P 2yn'
_symmetry_space_group_name_H-M 'P 1 21/n 1'
_atom_sites_solution_hydrogens geom
_atom_sites_solution_primary 'Patterson method'
_atom_sites_solution_secondary difmap
_audit_creation_method SHELXL-97
_cell_angle_alpha 90.00
_cell_angle_beta 107.8920(10)
_cell_angle_gamma 90.00
_cell_formula_units_Z 4
_cell_length_a 13.5277(3)
_cell_length_b 13.5151(3)
_cell_length_c 20.3801(5)
_cell_measurement_reflns_used 39991
_cell_measurement_temperature 100(2)
_cell_measurement_theta_max 34.78
_cell_measurement_theta_min 2.18
_cell_volume 3545.86(14)
_computing_cell_refinement 'Bruker SAINT v6.022'
_computing_data_collection 'Bruker SMART v5.054'
_computing_data_reduction 'Bruker SAINT v6.022'
_computing_molecular_graphics 'Bruker SHELXTL'
_computing_publication_material 'Bruker SHELXTL'
_computing_structure_refinement 'SHELXL-97 (Sheldrick, 1997)'
_computing_structure_solution 'SHELXS-97 (Sheldrick, 1990)'
_diffrn_ambient_temperature 100(2)
_diffrn_measured_fraction_theta_full 0.926
_diffrn_measured_fraction_theta_max 0.926
_diffrn_measurement_device_type 'Bruker SMART 1000'
_diffrn_measurement_method '\w scans at 3 \f settings for 2 2\q values'
_diffrn_radiation_monochromator graphite
_diffrn_radiation_source 'normal-focus sealed tube'
_diffrn_radiation_type MoK\a
_diffrn_radiation_wavelength 0.71073
_diffrn_reflns_av_R_equivalents 0.0606
_diffrn_reflns_av_sigmaI/netI 0.0479
_diffrn_reflns_limit_h_max 21
_diffrn_reflns_limit_h_min -21
_diffrn_reflns_limit_k_max 19
_diffrn_reflns_limit_k_min -21
_diffrn_reflns_limit_l_max 32
_diffrn_reflns_limit_l_min -32
_diffrn_reflns_number 84909
_diffrn_reflns_theta_full 35.00
_diffrn_reflns_theta_max 35.00
_diffrn_reflns_theta_min 1.61
_exptl_absorpt_coefficient_mu 3.211
_exptl_absorpt_correction_T_max 0.5520
_exptl_absorpt_correction_T_min 0.4562
_exptl_absorpt_correction_type none
_exptl_crystal_colour 'Dark brown'
_exptl_crystal_density_diffrn 1.943
_exptl_crystal_density_method 'not measured'
_exptl_crystal_description Block
_exptl_crystal_F_000 1996
_exptl_crystal_size_max 0.29
_exptl_crystal_size_mid 0.22
_exptl_crystal_size_min 0.21
_refine_diff_density_max 2.408
_refine_diff_density_min -1.597
_refine_diff_density_rms 0.162
_refine_ls_extinction_method none
_refine_ls_goodness_of_fit_ref 1.405
_refine_ls_hydrogen_treatment Riding
_refine_ls_matrix_type 'Full matrix'
_refine_ls_number_parameters 393
_refine_ls_number_reflns 14452
_refine_ls_number_restraints 0
_refine_ls_restrained_S_all 1.405
_refine_ls_R_factor_all 0.0533
_refine_ls_R_factor_gt 0.0335
_refine_ls_shift/su_max 0.006
_refine_ls_shift/su_mean 0.000
_refine_ls_structure_factor_coef Fsqd
_refine_ls_weighting_details w=1/s^2^(Fo^2^)
_refine_ls_weighting_scheme sigma
_refine_ls_wR_factor_gt 0.0499
_refine_ls_wR_factor_ref 0.0516
_reflns_number_gt 10704
_reflns_number_total 14452
_reflns_threshold_expression >2sigma(I)
_cod_data_source_file om050605%2Bsi20050719_023020.cif
_cod_data_source_block ta13
_cod_depositor_comments
;
The following automatic conversions were performed:

'_symmetry_cell_setting' value 'Monoclinic' changed to 'monoclinic'
according to
/usr/data/users/saulius/automatic-downloads/retrospective/ACS/lib/dictionaries/cif_core.dic
dictionary named 'cif_core.dic' version 2.4.2 from
2011-04-26.

'_refine_ls_weighting_scheme' value 'Sigma' changed to
'sigma' according to
/usr/data/users/saulius/automatic-downloads/retrospective/ACS/lib/dictionaries/cif_core.dic
dictionary named 'cif_core.dic' version 2.4.2 from 2011-04-26.

Automatic conversion script
Id: cif_fix_values 2281 2013-09-26 08:29:07Z andrius 

The following automatic conversions were performed:

'_atom_sites_solution_secondary' value 'Difference Fourier map' was
changed to 'difmap'.

'_atom_sites_solution_hydrogens' value 'Geometric positions' was
changed to 'geom'.

Automatic conversion script
Id: cif_fix_values 6452 2018-10-05 10:23:21Z andrius 
;
_cod_original_cell_volume 3545.85(14)
_cod_original_sg_symbol_H-M P2(1)/n
_cod_database_code 4083826

loop_
_symmetry_equiv_pos_as_xyz
'x, y, z'
'-x+1/2, y+1/2, -z+1/2'
'-x, -y, -z'
'x-1/2, -y-1/2, z-1/2'

loop_
_atom_site_label
_atom_site_type_symbol
_atom_site_fract_x
_atom_site_fract_y
_atom_site_fract_z
_atom_site_U_iso_or_equiv
_atom_site_adp_type
_atom_site_occupancy
_atom_site_symmetry_multiplicity
_atom_site_calc_flag
_atom_site_refinement_flags
Cr Cr 0.60029(2) 0.84796(2) 0.757334(15) 0.00993(6) Uani 1 1 d .
I1 I 0.742250(11) 0.854959(10) 0.691530(7) 0.01790(3) Uani 1 1 d .
I2 I 0.731038(10) 0.864160(10) 0.885543(6) 0.01476(3) Uani 1 1 d .
I3 I 0.556705(11) 1.039229(10) 0.742482(7) 0.01661(3) Uani 1 1 d .
P1 P 0.45062(4) 0.82001(4) 0.66003(2) 0.01059(10) Uani 1 1 d .
P2 P 0.44087(4) 0.80321(4) 0.79019(2) 0.01068(10) Uani 1 1 d .
O1 O 0.60124(10) 0.68825(10) 0.74185(6) 0.0120(3) Uani 1 1 d .
O2 O 0.47073(12) 0.84365(11) 0.51610(7) 0.0205(3) Uani 1 1 d .
O3 O 0.23286(12) 0.78546(11) 0.81661(8) 0.0221(3) Uani 1 1 d .
O4 O 0.53296(11) 0.73291(11) 0.92991(7) 0.0172(3) Uani 1 1 d .
N N 0.36628(12) 0.80368(12) 0.70603(8) 0.0113(3) Uani 1 1 d .
C1 C 0.47242(15) 0.69821(15) 0.63144(9) 0.0114(4) Uani 1 1 d .
C2 C 0.41542(16) 0.65491(15) 0.56924(10) 0.0144(4) Uani 1 1 d .
H2 H 0.3626 0.6916 0.5369 0.017 Uiso 1 1 calc R
C3 C 0.43577(17) 0.55831(16) 0.55465(10) 0.0173(4) Uani 1 1 d .
H3 H 0.3970 0.5287 0.5123 0.021 Uiso 1 1 calc R
C4 C 0.51240(16) 0.50537(16) 0.60171(10) 0.0176(4) Uani 1 1 d .
H4 H 0.5257 0.4392 0.5911 0.021 Uiso 1 1 calc R
C5 C 0.57103(16) 0.54622(15) 0.66452(10) 0.0135(4) Uani 1 1 d .
H5 H 0.6241 0.5091 0.6964 0.016 Uiso 1 1 calc R
C6 C 0.54932(15) 0.64283(15) 0.67895(10) 0.0125(4) Uani 1 1 d .
C7 C 0.67168(17) 0.62414(15) 0.79311(10) 0.0175(4) Uani 1 1 d .
H7A H 0.6347 0.5642 0.7991 0.026 Uiso 1 1 calc R
H7B H 0.6968 0.6593 0.8372 0.026 Uiso 1 1 calc R
H7C H 0.7308 0.6060 0.7774 0.026 Uiso 1 1 calc R
C8 C 0.38102(17) 0.89985(16) 0.58946(10) 0.0185(4) Uani 1 1 d .
C9 C 0.31003(16) 0.96910(15) 0.60477(10) 0.0148(4) Uani 1 1 d .
H9 H 0.2999 0.9687 0.6489 0.018 Uiso 1 1 calc R
C10 C 0.25728(18) 1.03530(17) 0.55573(11) 0.0231(5) Uani 1 1 d .
H10 H 0.2104 1.0809 0.5656 0.028 Uiso 1 1 calc R
C11 C 0.27269(19) 1.03566(18) 0.49081(11) 0.0259(5) Uani 1 1 d .
H11 H 0.2349 1.0810 0.4567 0.031 Uiso 1 1 calc R
C12 C 0.34134(17) 0.97173(17) 0.47570(11) 0.0234(5) Uani 1 1 d .
H12 H 0.3505 0.9729 0.4313 0.028 Uiso 1 1 calc R
C13 C 0.39763(17) 0.90502(17) 0.52523(11) 0.0207(5) Uani 1 1 d .
C14 C 0.4783(2) 0.83786(19) 0.44688(11) 0.0289(6) Uani 1 1 d .
H14A H 0.4106 0.8196 0.4147 0.043 Uiso 1 1 calc R
H14B H 0.5300 0.7877 0.4453 0.043 Uiso 1 1 calc R
H14C H 0.4996 0.9023 0.4337 0.043 Uiso 1 1 calc R
C15 C 0.38468(15) 0.88088(15) 0.84166(9) 0.0126(4) Uani 1 1 d .
C16 C 0.44476(17) 0.95939(16) 0.87721(10) 0.0171(4) Uani 1 1 d .
H16 H 0.5117 0.9703 0.8726 0.021 Uiso 1 1 calc R
C17 C 0.40911(17) 1.02164(16) 0.91895(11) 0.0200(5) Uani 1 1 d .
H17 H 0.4511 1.0746 0.9428 0.024 Uiso 1 1 calc R
C18 C 0.31212(17) 1.00585(16) 0.92548(10) 0.0188(4) Uani 1 1 d .
H18 H 0.2871 1.0485 0.9539 0.023 Uiso 1 1 calc R
C19 C 0.25035(17) 0.92828(16) 0.89104(10) 0.0180(4) Uani 1 1 d .
H19 H 0.1831 0.9186 0.8954 0.022 Uiso 1 1 calc R
C20 C 0.28719(16) 0.86506(15) 0.85038(10) 0.0143(4) Uani 1 1 d .
C21 C 0.13924(19) 0.75880(19) 0.83147(13) 0.0328(6) Uani 1 1 d .
H21A H 0.1538 0.7522 0.8814 0.049 Uiso 1 1 calc R
H21B H 0.1133 0.6957 0.8091 0.049 Uiso 1 1 calc R
H21C H 0.0867 0.8103 0.8140 0.049 Uiso 1 1 calc R
C22 C 0.43944(15) 0.67660(15) 0.82011(10) 0.0132(4) Uani 1 1 d .
C23 C 0.39924(17) 0.59806(16) 0.77522(10) 0.0172(4) Uani 1 1 d .
H23 H 0.3625 0.6118 0.7283 0.021 Uiso 1 1 calc R
C24 C 0.41172(18) 0.50085(17) 0.79739(11) 0.0225(5) Uani 1 1 d .
H24 H 0.3816 0.4488 0.7664 0.027 Uiso 1 1 calc R
C25 C 0.46820(18) 0.47982(17) 0.86477(12) 0.0240(5) Uani 1 1 d .
H25 H 0.4790 0.4129 0.8795 0.029 Uiso 1 1 calc R
C26 C 0.50947(17) 0.55585(16) 0.91130(11) 0.0207(5) Uani 1 1 d .
H26 H 0.5474 0.5411 0.9578 0.025 Uiso 1 1 calc R
C27 C 0.49455(16) 0.65333(15) 0.88905(10) 0.0143(4) Uani 1 1 d .
C28 C 0.60826(17) 0.71448(17) 0.99499(10) 0.0210(5) Uani 1 1 d .
H28A H 0.5759 0.6780 1.0245 0.032 Uiso 1 1 calc R
H28B H 0.6354 0.7775 1.0169 0.032 Uiso 1 1 calc R
H28C H 0.6653 0.6752 0.9883 0.032 Uiso 1 1 calc R
C29 C 0.25854(15) 0.76857(16) 0.67466(10) 0.0166(4) Uani 1 1 d .
H29A H 0.2131 0.8252 0.6566 0.025 Uiso 1 1 calc R
H29B H 0.2350 0.7345 0.7096 0.025 Uiso 1 1 calc R
H29C H 0.2561 0.7227 0.6369 0.025 Uiso 1 1 calc R
C31 C 0.80922(19) 0.65445(18) 0.57697(12) 0.0270(5) Uani 1 1 d .
H31A H 0.8277 0.5841 0.5739 0.032 Uiso 1 1 calc R
H31B H 0.8262 0.6719 0.6264 0.032 Uiso 1 1 calc R
Cl1 Cl 0.88340(5) 0.72951(5) 0.53803(4) 0.03900(16) Uani 1 1 d .
Cl2 Cl 0.67554(5) 0.67026(5) 0.53654(3) 0.02828(13) Uani 1 1 d .

loop_
_atom_site_aniso_label
_atom_site_aniso_U_11
_atom_site_aniso_U_22
_atom_site_aniso_U_33
_atom_site_aniso_U_23
_atom_site_aniso_U_13
_atom_site_aniso_U_12
Cr 0.00970(15) 0.01049(16) 0.00887(14) -0.00017(11) 0.00178(11) 0.00006(12)
I1 0.02101(8) 0.01863(7) 0.01804(7) -0.00391(5) 0.01187(5) -0.00518(6)
I2 0.01296(7) 0.01856(7) 0.01044(6) -0.00111(5) 0.00017(5) -0.00077(5)
I3 0.01889(7) 0.01099(6) 0.01812(7) 0.00054(5) 0.00299(5) 0.00111(5)
P1 0.0117(3) 0.0108(3) 0.0085(2) 0.00046(17) 0.00195(18) 0.00002(19)
P2 0.0105(3) 0.0119(3) 0.0092(2) -0.00051(18) 0.00231(18) 0.00054(19)
O1 0.0153(7) 0.0101(7) 0.0085(6) 0.0004(5) 0.0007(5) 0.0026(6)
O2 0.0219(8) 0.0218(8) 0.0199(7) 0.0034(6) 0.0094(6) 0.0039(7)
O3 0.0187(8) 0.0230(9) 0.0286(8) -0.0095(7) 0.0133(7) -0.0096(7)
O4 0.0175(8) 0.0186(8) 0.0123(7) 0.0012(6) -0.0002(6) 0.0012(6)
N 0.0090(8) 0.0144(9) 0.0098(7) -0.0001(6) 0.0018(6) 0.0006(7)
C1 0.0118(10) 0.0128(10) 0.0110(9) 0.0000(7) 0.0053(7) -0.0021(8)
C2 0.0130(10) 0.0188(11) 0.0119(9) -0.0006(8) 0.0047(7) -0.0018(8)
C3 0.0184(11) 0.0204(11) 0.0148(10) -0.0079(8) 0.0077(8) -0.0068(9)
C4 0.0171(11) 0.0155(11) 0.0240(11) -0.0068(8) 0.0120(9) -0.0032(9)
C5 0.0148(10) 0.0126(10) 0.0146(9) 0.0002(7) 0.0067(8) 0.0004(8)
C6 0.0106(10) 0.0150(10) 0.0136(9) -0.0022(7) 0.0060(7) -0.0022(8)
C7 0.0199(12) 0.0137(11) 0.0141(10) 0.0011(7) -0.0018(8) 0.0064(8)
C8 0.0189(12) 0.0179(11) 0.0151(10) 0.0020(8) -0.0003(8) -0.0052(9)
C9 0.0143(10) 0.0133(10) 0.0149(10) 0.0020(7) 0.0017(8) -0.0006(8)
C10 0.0190(12) 0.0196(12) 0.0282(12) 0.0041(9) 0.0036(9) 0.0020(9)
C11 0.0243(13) 0.0238(13) 0.0244(12) 0.0076(9) -0.0001(9) -0.0033(10)
C12 0.0204(12) 0.0235(12) 0.0200(11) 0.0098(9) -0.0032(9) -0.0041(10)
C13 0.0180(12) 0.0190(11) 0.0238(11) -0.0004(9) 0.0047(9) -0.0015(9)
C14 0.0338(14) 0.0365(15) 0.0190(11) 0.0015(10) 0.0119(10) -0.0027(11)
C15 0.0137(10) 0.0137(10) 0.0103(9) 0.0001(7) 0.0037(7) 0.0007(8)
C16 0.0155(11) 0.0204(11) 0.0171(10) -0.0046(8) 0.0074(8) -0.0018(9)
C17 0.0218(12) 0.0187(11) 0.0199(10) -0.0067(8) 0.0070(9) -0.0015(9)
C18 0.0212(12) 0.0190(11) 0.0193(11) -0.0012(8) 0.0109(9) 0.0042(9)
C19 0.0158(11) 0.0203(11) 0.0213(11) 0.0016(8) 0.0108(9) 0.0014(9)
C20 0.0150(10) 0.0142(10) 0.0144(9) 0.0011(8) 0.0053(8) -0.0031(8)
C21 0.0261(14) 0.0322(15) 0.0474(15) -0.0110(12) 0.0221(12) -0.0165(11)
C22 0.0119(10) 0.0143(10) 0.0139(9) 0.0016(7) 0.0049(8) 0.0014(8)
C23 0.0184(11) 0.0181(11) 0.0143(10) -0.0010(8) 0.0040(8) -0.0038(9)
C24 0.0279(13) 0.0149(11) 0.0221(11) -0.0008(8) 0.0041(9) -0.0060(10)
C25 0.0271(13) 0.0148(11) 0.0292(12) 0.0071(9) 0.0075(10) -0.0023(9)
C26 0.0208(12) 0.0231(12) 0.0176(10) 0.0070(8) 0.0049(9) -0.0003(9)
C27 0.0115(10) 0.0177(11) 0.0142(9) 0.0006(8) 0.0047(7) -0.0014(8)
C28 0.0192(12) 0.0272(13) 0.0114(10) 0.0016(8) -0.0030(8) -0.0005(9)
C29 0.0109(10) 0.0230(12) 0.0145(10) -0.0037(8) 0.0014(8) -0.0008(8)
C31 0.0281(14) 0.0213(13) 0.0299(12) 0.0046(9) 0.0063(10) 0.0051(10)
Cl1 0.0267(3) 0.0293(4) 0.0641(4) 0.0012(3) 0.0185(3) -0.0016(3)
Cl2 0.0248(3) 0.0315(3) 0.0310(3) -0.0068(2) 0.0120(2) -0.0038(3)

loop_
_atom_type_symbol
_atom_type_description
_atom_type_scat_dispersion_real
_atom_type_scat_dispersion_imag
_atom_type_scat_source
C C 0.0033 0.0016 'International Tables Vol C Tables 4.2.6.8 and 6.1.1.4'
H H 0.0000 0.0000 'International Tables Vol C Tables 4.2.6.8 and 6.1.1.4'
N N 0.0061 0.0033 'International Tables Vol C Tables 4.2.6.8 and 6.1.1.4'
O O 0.0106 0.0060 'International Tables Vol C Tables 4.2.6.8 and 6.1.1.4'
P P 0.1023 0.0942 'International Tables Vol C Tables 4.2.6.8 and 6.1.1.4'
Cl Cl 0.1484 0.1585 'International Tables Vol C Tables 4.2.6.8 and 6.1.1.4'
Cr Cr 0.3209 0.6236 'International Tables Vol C Tables 4.2.6.8 and 6.1.1.4'
I I -0.4742 1.8119 'International Tables Vol C Tables 4.2.6.8 and 6.1.1.4'

loop_
_geom_angle_atom_site_label_1
_geom_angle_atom_site_label_2
_geom_angle_atom_site_label_3
_geom_angle
_geom_angle_publ_flag
O1 Cr P1 76.39(4) yes
O1 Cr P2 81.06(4) yes
P1 Cr P2 66.825(18) yes
O1 Cr I3 163.77(4) yes
P1 Cr I3 87.552(16) yes
P2 Cr I3 94.931(16) yes
O1 Cr I1 85.70(4) yes
P1 Cr I1 98.403(16) yes
P2 Cr I1 162.091(17) yes
I3 Cr I1 94.446(11) yes
O1 Cr I2 100.99(3) yes
P1 Cr I2 163.862(18) yes
P2 Cr I2 97.064(15) yes
I3 Cr I2 95.099(10) yes
I1 Cr I2 97.260(11) yes
N P1 C1 105.33(9) ?
N P1 C8 104.00(9) ?
C1 P1 C8 112.59(9) ?
N P1 Cr 95.97(6) ?
C1 P1 Cr 103.40(7) ?
C8 P1 Cr 131.72(7) ?
N P2 C15 110.96(9) ?
N P2 C22 106.10(9) ?
C15 P2 C22 107.58(9) ?
N P2 Cr 91.26(6) ?
C15 P2 Cr 124.14(7) ?
C22 P2 Cr 114.39(7) ?
C6 O1 C7 115.33(14) ?
C6 O1 Cr 122.86(11) ?
C7 O1 Cr 120.95(11) ?
C13 O2 C14 116.30(17) ?
C20 O3 C21 117.71(16) ?
C27 O4 C28 117.43(16) ?
C29 N P1 122.88(12) ?
C29 N P2 129.43(13) ?
P1 N P2 105.42(9) ?
C2 C1 C6 119.35(18) ?
C2 C1 P1 125.32(16) ?
C6 C1 P1 115.20(14) ?
C3 C2 C1 119.99(19) ?
C4 C3 C2 119.81(19) ?
C3 C4 C5 121.82(19) ?
C6 C5 C4 117.92(19) ?
C5 C6 O1 121.78(17) ?
C5 C6 C1 121.09(18) ?
O1 C6 C1 117.11(17) ?
C13 C8 C9 118.68(19) ?
C13 C8 P1 125.42(18) ?
C9 C8 P1 115.64(15) ?
C10 C9 C8 119.94(19) ?
C9 C10 C11 119.8(2) ?
C12 C11 C10 121.2(2) ?
C11 C12 C13 120.2(2) ?
O2 C13 C12 124.0(2) ?
O2 C13 C8 115.80(19) ?
C12 C13 C8 120.2(2) ?
C16 C15 C20 118.10(18) ?
C16 C15 P2 117.43(15) ?
C20 C15 P2 124.41(15) ?
C17 C16 C15 121.57(19) ?
C18 C17 C16 119.2(2) ?
C17 C18 C19 120.79(19) ?
C20 C19 C18 119.77(19) ?
O3 C20 C19 123.45(18) ?
O3 C20 C15 116.04(17) ?
C19 C20 C15 120.51(19) ?
C23 C22 C27 117.61(18) ?
C23 C22 P2 122.48(15) ?
C27 C22 P2 119.17(15) ?
C24 C23 C22 121.58(19) ?
C25 C24 C23 119.7(2) ?
C24 C25 C26 120.6(2) ?
C27 C26 C25 119.35(19) ?
O4 C27 C26 124.07(18) ?
O4 C27 C22 114.78(17) ?
C26 C27 C22 121.13(19) ?
Cl2 C31 Cl1 111.27(13) ?

loop_
_geom_bond_atom_site_label_1
_geom_bond_atom_site_label_2
_geom_bond_distance
_geom_bond_publ_flag
Cr O1 2.1820(14) yes
Cr P1 2.3891(6) yes
Cr P2 2.5205(6) yes
Cr I3 2.6481(3) yes
Cr I1 2.6604(3) yes
Cr I2 2.6765(3) yes
P1 N 1.6990(16) ?
P1 C1 1.800(2) ?
P1 C8 1.813(2) ?
P2 N 1.7020(16) ?
P2 C15 1.808(2) ?
P2 C22 1.819(2) ?
O1 C6 1.400(2) ?
O1 C7 1.462(2) ?
O2 C13 1.347(3) ?
O2 C14 1.448(2) ?
O3 C20 1.364(2) ?
O3 C21 1.436(3) ?
O4 C27 1.362(2) ?
O4 C28 1.424(2) ?
N C29 1.478(3) ?
C1 C2 1.394(3) ?
C1 C6 1.400(3) ?
C2 C3 1.385(3) ?
C3 C4 1.377(3) ?
C4 C5 1.396(3) ?
C5 C6 1.389(3) ?
C8 C13 1.396(3) ?
C8 C9 1.442(3) ?
C9 C10 1.368(3) ?
C10 C11 1.401(3) ?
C11 C12 1.371(3) ?
C12 C13 1.393(3) ?
C15 C16 1.396(3) ?
C15 C20 1.400(3) ?
C16 C17 1.384(3) ?
C17 C18 1.375(3) ?
C18 C19 1.389(3) ?
C19 C20 1.385(3) ?
C22 C23 1.398(3) ?
C22 C27 1.409(3) ?
C23 C24 1.383(3) ?
C24 C25 1.380(3) ?
C25 C26 1.393(3) ?
C26 C27 1.388(3) ?
C31 Cl2 1.755(2) ?
C31 Cl1 1.776(2) ?
